data_7703073
loop_
_publ_author_name
'Xiao, Lin'
'Zhao, Yanxia'
'Qiao, Sijie'
'Sun, Ziyue'
'Santoro, Orlando'
'Redshaw, Carl'

_publ_section_title
;
 Synthesis and structures of mono- and di-nuclear aluminium and zinc
 complexes bearing \a-diimine and related ligands, and their use in the
 ring opening polymerization of cyclic esters.
;
_journal_issue 5
_journal_name_full 'Dalton transactions (Cambridge, England : 2003)'
_journal_page_first 1456
_journal_page_last 1472
_journal_paper_doi 10.1039/c9dt04332b
_journal_volume 49
_journal_year 2020
_chemical_formula_sum 'C38 H64 Al2 N4'
_chemical_formula_weight 630.89
_space_group_crystal_system monoclinic
_space_group_IT_number 14
_space_group_name_Hall '-P 2ybc'
_space_group_name_H-M_alt 'P 1 21/c 1'
_atom_sites_solution_hydrogens geom
_atom_sites_solution_primary direct
_atom_sites_solution_secondary difmap
_audit_creation_method SHELXL-2014/7
_audit_update_record
;
2019-10-04 deposited with the CCDC.	2019-12-30 downloaded from the CCDC.
;
_cell_angle_alpha 90
_cell_angle_beta 106.950(14)
_cell_angle_gamma 90
_cell_formula_units_Z 4
_cell_length_a 13.900(5)
_cell_length_b 18.370(6)
_cell_length_c 16.078(6)
_cell_measurement_reflns_used 8823
_cell_measurement_temperature 120(2)
_cell_measurement_theta_max 25.96
_cell_measurement_theta_min 2.22
_cell_volume 3927(2)
_computing_cell_refinement 'Bruker SMART'
_computing_data_collection 'Bruker SMART APEX II'
_computing_data_reduction 'Bruker SAINT'
_computing_molecular_graphics SHELXTL
_computing_publication_material SHELXTL
_computing_structure_refinement 'SHELXL-2014/7 (Sheldrick, 2014)'
_computing_structure_solution 'SHELXL-2014/7 (Sheldrick, 2014)'
_diffrn_ambient_temperature 120(2)
_diffrn_detector_area_resol_mean 'fine-focus sealed tube'
_diffrn_measured_fraction_theta_full 0.998
_diffrn_measured_fraction_theta_max 0.998
_diffrn_measurement_device_type 'Bruker APEX II area detector'
_diffrn_measurement_method '\w scan'
_diffrn_radiation_type MoK\a
_diffrn_radiation_wavelength 0.71073
_diffrn_reflns_av_R_equivalents 0.0720
_diffrn_reflns_av_unetI/netI 0.0547
_diffrn_reflns_Laue_measured_fraction_full 0.998
_diffrn_reflns_Laue_measured_fraction_max 0.998
_diffrn_reflns_limit_h_max 16
_diffrn_reflns_limit_h_min -16
_diffrn_reflns_limit_k_max 21
_diffrn_reflns_limit_k_min -21
_diffrn_reflns_limit_l_max 19
_diffrn_reflns_limit_l_min -19
_diffrn_reflns_number 37227
_diffrn_reflns_point_group_measured_fraction_full 0.998
_diffrn_reflns_point_group_measured_fraction_max 0.998
_diffrn_reflns_theta_full 24.997
_diffrn_reflns_theta_max 24.997
_diffrn_reflns_theta_min 1.727
_exptl_absorpt_coefficient_mu 0.103
_exptl_absorpt_correction_type multi-scan
_exptl_absorpt_process_details SADABS
_exptl_crystal_colour YELLOW
_exptl_crystal_density_diffrn 1.067
_exptl_crystal_density_meas ?
_exptl_crystal_description block
_exptl_crystal_F_000 1384
_exptl_crystal_size_max 0.150
_exptl_crystal_size_mid 0.120
_exptl_crystal_size_min 0.090
_exptl_transmission_factor_max 0.7452
_exptl_transmission_factor_min 0.4236
_refine_diff_density_max 0.692
_refine_diff_density_min -0.487
_refine_diff_density_rms 0.102
_refine_ls_extinction_method none
_refine_ls_goodness_of_fit_ref 1.005
_refine_ls_hydrogen_treatment constr
_refine_ls_matrix_type full
_refine_ls_number_parameters 415
_refine_ls_number_reflns 6900
_refine_ls_number_restraints 0
_refine_ls_restrained_S_all 1.005
_refine_ls_R_factor_all 0.0877
_refine_ls_R_factor_gt 0.0714
_refine_ls_shift/su_max 0.000
_refine_ls_shift/su_mean 0.000
_refine_ls_structure_factor_coef Fsqd
_refine_ls_weighting_details 'w=1/[\s^2^(Fo^2^)+(0.1297P)^2^+3.0697P] where P=(Fo^2^+2Fc^2^)/3'
_refine_ls_weighting_scheme calc
_refine_ls_wR_factor_gt 0.1953
_refine_ls_wR_factor_ref 0.2088
_reflns_Friedel_coverage 0.000
_reflns_number_gt 5479
_reflns_number_total 6900
_reflns_threshold_expression 'I > 2\s(I)'
_cod_data_source_file c9dt04332b2.cif
_cod_data_source_block 5
_cod_depositor_comments
;
The following automatic conversions were performed:

data item '_exptl_absorpt_correction_type' value 'Multi-scan' was
changed to 'multi-scan' in accordance with the
/home/data/users/saulius/crontab/automatic-downloads/rss-feeds/RSC/lib/dictionaries/cif_core.dic
dictionary named 'cif_core.dic' version 2.4.2 last updated on
2011-04-26.

data item '_exptl_crystal_density_meas' value 'not measured' was
changed to '?' -- the value is perceived as not measured.

Automatic conversion script
Id: cif_fix_values 7556 2019-12-06 15:28:31Z antanas 

 Adding full bibliography for 7703070--7703079.cif.
;
_cod_original_sg_symbol_H-M 'P 21/c'
_cod_database_code 7703073
_shelx_shelxl_version_number 2014/7
_shelx_space_group_comment
;
The symmetry employed for this shelxl refinement is uniquely defined
by the following loop, which should always be used as a source of
symmetry information in preference to the above space-group names.
They are only intended as comments.
;
_shelx_estimated_absorpt_t_min 0.985
_shelx_estimated_absorpt_t_max 0.991

loop_
_space_group_symop_operation_xyz
'x, y, z'
'-x, y+1/2, -z+1/2'
'-x, -y, -z'
'x, -y-1/2, z-1/2'

loop_
_atom_site_label
_atom_site_type_symbol
_atom_site_fract_x
_atom_site_fract_y
_atom_site_fract_z
_atom_site_U_iso_or_equiv
_atom_site_adp_type
_atom_site_occupancy
_atom_site_site_symmetry_order
_atom_site_calc_flag
_atom_site_refinement_flags_posn
_atom_site_refinement_flags_adp
Al1 Al 0.16659(6) 0.31506(4) 0.28916(5) 0.0246(2) Uani 1 1 d . .
Al2 Al 0.47933(6) 0.26258(4) 0.36487(5) 0.0279(2) Uani 1 1 d . .
C1 C 0.1945(2) 0.41361(14) 0.42474(18) 0.0312(6) Uani 1 1 d . .
C2 C 0.2956(2) 0.37602(15) 0.44313(18) 0.0319(6) Uani 1 1 d . .
C3 C 0.1786(2) 0.47047(18) 0.4857(2) 0.0462(8) Uani 1 1 d . .
H3A H 0.1153 0.4961 0.4589 0.069 Uiso 1 1 calc R U
H3B H 0.2345 0.5052 0.4984 0.069 Uiso 1 1 calc R U
H3C H 0.1756 0.4474 0.5399 0.069 Uiso 1 1 calc R U
C4 C 0.3662(3) 0.43224(19) 0.4191(3) 0.0617(11) Uani 1 1 d . .
H4A H 0.4345 0.4124 0.4335 0.093 Uiso 1 1 calc R U
H4B H 0.3667 0.4772 0.4520 0.093 Uiso 1 1 calc R U
H4C H 0.3421 0.4427 0.3567 0.093 Uiso 1 1 calc R U
C5 C 0.3348(3) 0.3566(2) 0.5386(2) 0.0599(11) Uani 1 1 d . .
H5A H 0.2841 0.3280 0.5556 0.090 Uiso 1 1 calc R U
H5B H 0.3492 0.4012 0.5734 0.090 Uiso 1 1 calc R U
H5C H 0.3966 0.3279 0.5487 0.090 Uiso 1 1 calc R U
C6 C 0.1755(3) 0.35408(18) 0.1787(2) 0.0434(8) Uani 1 1 d . .
H6A H 0.2285 0.3910 0.1897 0.065 Uiso 1 1 calc R U
H6B H 0.1110 0.3762 0.1471 0.065 Uiso 1 1 calc R U
H6C H 0.1913 0.3146 0.1438 0.065 Uiso 1 1 calc R U
C7 C 0.0783(2) 0.22989(17) 0.2674(2) 0.0410(7) Uani 1 1 d . .
H7A H 0.1099 0.1904 0.2438 0.061 Uiso 1 1 calc R U
H7B H 0.0138 0.2426 0.2254 0.061 Uiso 1 1 calc R U
H7C H 0.0670 0.2140 0.3219 0.061 Uiso 1 1 calc R U
C8 C 0.3430(2) 0.19780(14) 0.43647(17) 0.0278(6) Uani 1 1 d . .
C10 C 0.2547(3) 0.18072(18) 0.4673(2) 0.0443(8) Uani 1 1 d . .
H9A H 0.2104 0.2233 0.4589 0.066 Uiso 1 1 calc R U
H9B H 0.2777 0.1682 0.5292 0.066 Uiso 1 1 calc R U
H9C H 0.2179 0.1395 0.4342 0.066 Uiso 1 1 calc R U
C9 C 0.4239(2) 0.14045(14) 0.44410(17) 0.0282(6) Uani 1 1 d . .
C12 C 0.3706(2) 0.07902(16) 0.3799(2) 0.0416(7) Uani 1 1 d . .
H11A H 0.3443 0.0993 0.3213 0.062 Uiso 1 1 calc R U
H11B H 0.3151 0.0589 0.3987 0.062 Uiso 1 1 calc R U
H11C H 0.4191 0.0404 0.3794 0.062 Uiso 1 1 calc R U
C11 C 0.4520(2) 0.10806(18) 0.5360(2) 0.0429(8) Uani 1 1 d . .
H12A H 0.5077 0.0736 0.5431 0.064 Uiso 1 1 calc R U
H12B H 0.3937 0.0826 0.5447 0.064 Uiso 1 1 calc R U
H12C H 0.4726 0.1472 0.5789 0.064 Uiso 1 1 calc R U
C14 C 0.4234(3) 0.2659(2) 0.2372(2) 0.0489(9) Uani 1 1 d . .
H13A H 0.4777 0.2594 0.2104 0.073 Uiso 1 1 calc R U
H13B H 0.3908 0.3131 0.2198 0.073 Uiso 1 1 calc R U
H13C H 0.3738 0.2269 0.2180 0.073 Uiso 1 1 calc R U
C13 C 0.5839(2) 0.33674(17) 0.4083(3) 0.0478(9) Uani 1 1 d . .
H14A H 0.5949 0.3438 0.4708 0.072 Uiso 1 1 calc R U
H14B H 0.5624 0.3828 0.3777 0.072 Uiso 1 1 calc R U
H14C H 0.6467 0.3206 0.3979 0.072 Uiso 1 1 calc R U
C15 C 0.0231(2) 0.42222(14) 0.33691(17) 0.0273(6) Uani 1 1 d . .
C16 C -0.0457(2) 0.39038(15) 0.37371(18) 0.0303(6) Uani 1 1 d . .
C17 C -0.1409(2) 0.42218(16) 0.35600(19) 0.0341(7) Uani 1 1 d . .
H17 H -0.1891 0.4019 0.3808 0.041 Uiso 1 1 calc R U
C18 C -0.1661(2) 0.48275(15) 0.30289(19) 0.0351(7) Uani 1 1 d . .
H18 H -0.2307 0.5043 0.2925 0.042 Uiso 1 1 calc R U
C19 C -0.0982(2) 0.51135(15) 0.26557(19) 0.0344(7) Uani 1 1 d . .
H19 H -0.1168 0.5525 0.2285 0.041 Uiso 1 1 calc R U
C20 C -0.0021(2) 0.48194(14) 0.28030(18) 0.0300(6) Uani 1 1 d . .
C21 C -0.0224(2) 0.32274(16) 0.4314(2) 0.0365(7) Uani 1 1 d . .
H21 H 0.0456 0.3046 0.4320 0.044 Uiso 1 1 calc R U
C22 C -0.0199(3) 0.3400(2) 0.5247(2) 0.0571(10) Uani 1 1 d . .
H22A H 0.0286 0.3792 0.5472 0.086 Uiso 1 1 calc R U
H22B H 0.0002 0.2965 0.5607 0.086 Uiso 1 1 calc R U
H22C H -0.0868 0.3556 0.5260 0.086 Uiso 1 1 calc R U
C23 C -0.0990(3) 0.26161(18) 0.3951(2) 0.0490(8) Uani 1 1 d . .
H23A H -0.1651 0.2761 0.3997 0.073 Uiso 1 1 calc R U
H23B H -0.0772 0.2169 0.4287 0.073 Uiso 1 1 calc R U
H23C H -0.1034 0.2529 0.3340 0.073 Uiso 1 1 calc R U
C24 C 0.0711(2) 0.51537(15) 0.2382(2) 0.0360(7) Uani 1 1 d . .
H24 H 0.1260 0.4793 0.2418 0.043 Uiso 1 1 calc R U
C25 C 0.1193(2) 0.58516(17) 0.2868(3) 0.0497(9) Uani 1 1 d . .
H25A H 0.0662 0.6190 0.2906 0.075 Uiso 1 1 calc R U
H25B H 0.1615 0.6083 0.2550 0.075 Uiso 1 1 calc R U
H25C H 0.1608 0.5724 0.3455 0.075 Uiso 1 1 calc R U
C26 C 0.0218(3) 0.5327(2) 0.1428(2) 0.0514(9) Uani 1 1 d . .
H26A H -0.0072 0.4881 0.1120 0.077 Uiso 1 1 calc R U
H26B H 0.0722 0.5523 0.1172 0.077 Uiso 1 1 calc R U
H26C H -0.0316 0.5687 0.1377 0.077 Uiso 1 1 calc R U
C27 C 0.5983(2) 0.13155(14) 0.43762(18) 0.0275(6) Uani 1 1 d . .
C28 C 0.6739(2) 0.13676(15) 0.51813(18) 0.0315(6) Uani 1 1 d . .
C29 C 0.7577(2) 0.09061(17) 0.5350(2) 0.0407(7) Uani 1 1 d . .
H29 H 0.8072 0.0926 0.5900 0.049 Uiso 1 1 calc R U
C30 C 0.7697(2) 0.04251(17) 0.4732(2) 0.0431(8) Uani 1 1 d . .
H30 H 0.8256 0.0103 0.4863 0.052 Uiso 1 1 calc R U
C31 C 0.7004(2) 0.04146(16) 0.3928(2) 0.0393(7) Uani 1 1 d . .
H31 H 0.7110 0.0098 0.3496 0.047 Uiso 1 1 calc R U
C32 C 0.6144(2) 0.08566(14) 0.37201(19) 0.0310(6) Uani 1 1 d . .
C33 C 0.6711(2) 0.19283(16) 0.58653(19) 0.0354(7) Uani 1 1 d . .
H33 H 0.6050 0.2187 0.5669 0.042 Uiso 1 1 calc R U
C34 C 0.7548(3) 0.24942(19) 0.5948(3) 0.0552(9) Uani 1 1 d . .
H34A H 0.8205 0.2259 0.6177 0.083 Uiso 1 1 calc R U
H34B H 0.7479 0.2882 0.6345 0.083 Uiso 1 1 calc R U
H34C H 0.7493 0.2702 0.5375 0.083 Uiso 1 1 calc R U
C35 C 0.6811(3) 0.1600(2) 0.6752(2) 0.0533(9) Uani 1 1 d . .
H35A H 0.6316 0.1210 0.6695 0.080 Uiso 1 1 calc R U
H35B H 0.6693 0.1978 0.7142 0.080 Uiso 1 1 calc R U
H35C H 0.7490 0.1401 0.6992 0.080 Uiso 1 1 calc R U
C36 C 0.5466(2) 0.08561(15) 0.27956(19) 0.0341(6) Uani 1 1 d . .
H36 H 0.4871 0.1170 0.2773 0.041 Uiso 1 1 calc R U
C37 C 0.5076(3) 0.00974(18) 0.2460(2) 0.0501(9) Uani 1 1 d . .
H37A H 0.5645 -0.0219 0.2466 0.075 Uiso 1 1 calc R U
H37B H 0.4629 0.0137 0.1865 0.075 Uiso 1 1 calc R U
H37C H 0.4704 -0.0111 0.2836 0.075 Uiso 1 1 calc R U
C38 C 0.6019(3) 0.1193(2) 0.2194(2) 0.0460(8) Uani 1 1 d . .
H38A H 0.6265 0.1678 0.2408 0.069 Uiso 1 1 calc R U
H38B H 0.5556 0.1234 0.1605 0.069 Uiso 1 1 calc R U
H38C H 0.6589 0.0883 0.2184 0.069 Uiso 1 1 calc R U
N1 N 0.12363(16) 0.39162(11) 0.35650(14) 0.0262(5) Uani 1 1 d . .
N2 N 0.27765(16) 0.31211(11) 0.38738(14) 0.0258(5) Uani 1 1 d . .
N3 N 0.35851(16) 0.26085(11) 0.40539(14) 0.0248(5) Uani 1 1 d . .
N4 N 0.50777(16) 0.17403(11) 0.42106(14) 0.0245(5) Uani 1 1 d . .

loop_
_atom_site_aniso_label
_atom_site_aniso_U_11
_atom_site_aniso_U_22
_atom_site_aniso_U_33
_atom_site_aniso_U_23
_atom_site_aniso_U_13
_atom_site_aniso_U_12
Al1 0.0267(4) 0.0171(4) 0.0286(4) -0.0015(3) 0.0058(3) 0.0020(3)
Al2 0.0274(4) 0.0211(4) 0.0365(5) 0.0084(3) 0.0114(4) 0.0064(3)
C1 0.0387(16) 0.0211(13) 0.0319(14) -0.0020(11) 0.0074(12) 0.0045(11)
C2 0.0321(14) 0.0242(14) 0.0364(15) -0.0080(11) 0.0055(12) 0.0005(11)
C3 0.0430(18) 0.0429(18) 0.0470(18) -0.0199(15) 0.0043(15) 0.0075(14)
C4 0.0456(19) 0.0327(18) 0.111(3) -0.019(2) 0.029(2) -0.0083(15)
C5 0.068(2) 0.051(2) 0.0432(19) -0.0178(17) -0.0105(17) 0.0255(19)
C6 0.056(2) 0.0352(17) 0.0399(17) 0.0019(14) 0.0159(15) 0.0044(14)
C7 0.0487(19) 0.0297(16) 0.0426(17) -0.0090(13) 0.0104(14) -0.0063(13)
C8 0.0263(13) 0.0227(13) 0.0316(14) 0.0050(11) 0.0042(11) 0.0008(10)
C10 0.0495(19) 0.0344(17) 0.057(2) 0.0121(15) 0.0289(16) 0.0057(14)
C9 0.0346(15) 0.0171(12) 0.0308(14) 0.0038(10) 0.0064(12) 0.0049(11)
C12 0.0420(17) 0.0281(15) 0.0557(19) -0.0037(14) 0.0159(15) -0.0048(13)
C11 0.0393(17) 0.0386(17) 0.0498(18) 0.0158(15) 0.0116(14) 0.0045(13)
C14 0.066(2) 0.047(2) 0.0374(17) 0.0133(15) 0.0203(16) 0.0181(17)
C13 0.0343(16) 0.0282(16) 0.082(3) 0.0180(16) 0.0183(17) 0.0010(13)
C15 0.0269(13) 0.0180(12) 0.0345(14) -0.0060(11) 0.0052(11) 0.0047(10)
C16 0.0301(14) 0.0252(14) 0.0342(14) -0.0048(11) 0.0072(12) 0.0059(11)
C17 0.0293(14) 0.0344(16) 0.0391(16) -0.0085(12) 0.0109(12) 0.0021(12)
C18 0.0285(14) 0.0287(15) 0.0447(16) -0.0094(12) 0.0055(12) 0.0078(12)
C19 0.0333(15) 0.0209(14) 0.0430(16) -0.0024(12) 0.0017(13) 0.0075(11)
C20 0.0300(14) 0.0201(13) 0.0358(15) -0.0032(11) 0.0030(12) 0.0013(11)
C21 0.0356(15) 0.0339(16) 0.0426(17) 0.0098(13) 0.0154(13) 0.0065(12)
C22 0.069(2) 0.058(2) 0.046(2) 0.0069(17) 0.0185(18) 0.0004(19)
C23 0.052(2) 0.0350(17) 0.067(2) 0.0036(16) 0.0277(18) 0.0005(15)
C24 0.0306(15) 0.0233(14) 0.0511(18) 0.0079(13) 0.0072(13) 0.0041(11)
C25 0.0378(17) 0.0283(16) 0.081(3) -0.0045(16) 0.0141(17) -0.0030(13)
C26 0.0462(19) 0.049(2) 0.059(2) 0.0105(17) 0.0141(17) 0.0052(16)
C27 0.0302(14) 0.0154(12) 0.0368(15) 0.0046(10) 0.0094(12) 0.0044(10)
C28 0.0322(14) 0.0230(14) 0.0371(15) 0.0051(11) 0.0066(12) 0.0030(11)
C29 0.0315(15) 0.0371(17) 0.0480(18) 0.0113(14) 0.0028(13) 0.0090(13)
C30 0.0364(16) 0.0332(17) 0.060(2) 0.0115(15) 0.0142(15) 0.0170(13)
C31 0.0418(17) 0.0264(15) 0.0526(19) 0.0000(13) 0.0184(15) 0.0119(12)
C32 0.0333(15) 0.0199(13) 0.0407(15) 0.0008(11) 0.0119(12) 0.0054(11)
C33 0.0348(15) 0.0279(15) 0.0375(16) 0.0000(12) 0.0013(13) -0.0002(12)
C34 0.048(2) 0.0393(19) 0.070(2) -0.0069(17) 0.0031(18) -0.0096(15)
C35 0.070(2) 0.045(2) 0.0358(17) 0.0022(15) 0.0008(16) 0.0079(17)
C36 0.0384(15) 0.0233(14) 0.0415(16) -0.0029(12) 0.0130(13) 0.0017(12)
C37 0.059(2) 0.0311(17) 0.057(2) -0.0119(15) 0.0110(17) -0.0009(15)
C38 0.0429(18) 0.053(2) 0.0446(18) 0.0031(15) 0.0167(15) 0.0039(15)
N1 0.0273(11) 0.0180(11) 0.0312(12) 0.0013(9) 0.0053(9) 0.0027(9)
N2 0.0269(11) 0.0152(10) 0.0344(12) -0.0018(9) 0.0073(9) 0.0059(8)
N3 0.0289(11) 0.0156(10) 0.0279(11) 0.0003(8) 0.0053(9) 0.0046(8)
N4 0.0254(11) 0.0181(10) 0.0293(11) 0.0031(9) 0.0069(9) 0.0044(8)

loop_
_atom_type_symbol
_atom_type_description
_atom_type_scat_dispersion_real
_atom_type_scat_dispersion_imag
_atom_type_scat_source
C C 0.0033 0.0016 'International Tables Vol C Tables 4.2.6.8 and 6.1.1.4'
H H 0.0000 0.0000 'International Tables Vol C Tables 4.2.6.8 and 6.1.1.4'
Al Al 0.0645 0.0514 'International Tables Vol C Tables 4.2.6.8 and 6.1.1.4'
N N 0.0061 0.0033 'International Tables Vol C Tables 4.2.6.8 and 6.1.1.4'

loop_
_geom_angle_atom_site_label_1
_geom_angle_atom_site_label_2
_geom_angle_atom_site_label_3
_geom_angle
N2 Al1 C6 121.76(13)
N2 Al1 C7 116.81(12)
C6 Al1 C7 109.47(14)
N2 Al1 N1 82.17(9)
C6 Al1 N1 110.33(12)
C7 Al1 N1 113.23(12)
N4 Al2 C13 113.95(12)
N4 Al2 N3 84.58(9)
C13 Al2 N3 120.47(13)
N4 Al2 C14 119.98(13)
C13 Al2 C14 111.98(16)
N3 Al2 C14 103.24(13)
N1 C1 C3 123.3(3)
N1 C1 C2 116.9(2)
C3 C1 C2 119.8(2)
N2 C2 C5 112.4(2)
N2 C2 C1 105.3(2)
C5 C2 C1 110.1(3)
N2 C2 C4 113.1(3)
C5 C2 C4 110.1(3)
C1 C2 C4 105.5(2)
C1 C3 H3A 109.5
C1 C3 H3B 109.5
H3A C3 H3B 109.5
C1 C3 H3C 109.5
H3A C3 H3C 109.5
H3B C3 H3C 109.5
C2 C4 H4A 109.5
C2 C4 H4B 109.5
H4A C4 H4B 109.5
C2 C4 H4C 109.5
H4A C4 H4C 109.5
H4B C4 H4C 109.5
C2 C5 H5A 109.5
C2 C5 H5B 109.5
H5A C5 H5B 109.5
C2 C5 H5C 109.5
H5A C5 H5C 109.5
H5B C5 H5C 109.5
Al1 C6 H6A 109.5
Al1 C6 H6B 109.5
H6A C6 H6B 109.5
Al1 C6 H6C 109.5
H6A C6 H6C 109.5
H6B C6 H6C 109.5
Al1 C7 H7A 109.5
Al1 C7 H7B 109.5
H7A C7 H7B 109.5
Al1 C7 H7C 109.5
H7A C7 H7C 109.5
H7B C7 H7C 109.5
N3 C8 C10 124.1(3)
N3 C8 C9 116.5(2)
C10 C8 C9 119.4(2)
C8 C10 H9A 109.5
C8 C10 H9B 109.5
H9A C10 H9B 109.5
C8 C10 H9C 109.5
H9A C10 H9C 109.5
H9B C10 H9C 109.5
N4 C9 C8 108.3(2)
N4 C9 C11 114.2(2)
C8 C9 C11 108.8(2)
N4 C9 C12 113.4(2)
C8 C9 C12 104.5(2)
C11 C9 C12 107.2(2)
C9 C12 H11A 109.5
C9 C12 H11B 109.5
H11A C12 H11B 109.5
C9 C12 H11C 109.5
H11A C12 H11C 109.5
H11B C12 H11C 109.5
C9 C11 H12A 109.5
C9 C11 H12B 109.5
H12A C11 H12B 109.5
C9 C11 H12C 109.5
H12A C11 H12C 109.5
H12B C11 H12C 109.5
Al2 C14 H13A 109.5
Al2 C14 H13B 109.5
H13A C14 H13B 109.5
Al2 C14 H13C 109.5
H13A C14 H13C 109.5
H13B C14 H13C 109.5
Al2 C13 H14A 109.5
Al2 C13 H14B 109.5
H14A C13 H14B 109.5
Al2 C13 H14C 109.5
H14A C13 H14C 109.5
H14B C13 H14C 109.5
C16 C15 C20 122.1(2)
C16 C15 N1 118.8(2)
C20 C15 N1 119.1(2)
C15 C16 C17 117.7(3)
C15 C16 C21 123.3(2)
C17 C16 C21 118.9(3)
C18 C17 C16 121.1(3)
C18 C17 H17 119.5
C16 C17 H17 119.5
C19 C18 C17 119.9(3)
C19 C18 H18 120.1
C17 C18 H18 120.1
C18 C19 C20 121.8(3)
C18 C19 H19 119.1
C20 C19 H19 119.1
C19 C20 C15 117.3(3)
C19 C20 C24 120.3(2)
C15 C20 C24 122.4(2)
C22 C21 C16 111.6(3)
C22 C21 C23 109.9(3)
C16 C21 C23 111.3(3)
C22 C21 H21 108.0
C16 C21 H21 108.0
C23 C21 H21 108.0
C21 C22 H22A 109.5
C21 C22 H22B 109.5
H22A C22 H22B 109.5
C21 C22 H22C 109.5
H22A C22 H22C 109.5
H22B C22 H22C 109.5
C21 C23 H23A 109.5
C21 C23 H23B 109.5
H23A C23 H23B 109.5
C21 C23 H23C 109.5
H23A C23 H23C 109.5
H23B C23 H23C 109.5
C20 C24 C26 111.9(2)
C20 C24 C25 111.1(3)
C26 C24 C25 109.7(3)
C20 C24 H24 108.0
C26 C24 H24 108.0
C25 C24 H24 108.0
C24 C25 H25A 109.5
C24 C25 H25B 109.5
H25A C25 H25B 109.5
C24 C25 H25C 109.5
H25A C25 H25C 109.5
H25B C25 H25C 109.5
C24 C26 H26A 109.5
C24 C26 H26B 109.5
H26A C26 H26B 109.5
C24 C26 H26C 109.5
H26A C26 H26C 109.5
H26B C26 H26C 109.5
C28 C27 C32 119.0(2)
C28 C27 N4 120.6(2)
C32 C27 N4 120.3(2)
C29 C28 C27 119.4(3)
C29 C28 C33 117.8(3)
C27 C28 C33 122.8(2)
C30 C29 C28 121.2(3)
C30 C29 H29 119.4
C28 C29 H29 119.4
C31 C30 C29 119.4(3)
C31 C30 H30 120.3
C29 C30 H30 120.3
C30 C31 C32 122.2(3)
C30 C31 H31 118.9
C32 C31 H31 118.9
C31 C32 C27 118.4(3)
C31 C32 C36 118.5(3)
C27 C32 C36 122.9(2)
C28 C33 C35 113.4(3)
C28 C33 C34 110.1(3)
C35 C33 C34 109.1(3)
C28 C33 H33 108.0
C35 C33 H33 108.0
C34 C33 H33 108.0
C33 C34 H34A 109.5
C33 C34 H34B 109.5
H34A C34 H34B 109.5
C33 C34 H34C 109.5
H34A C34 H34C 109.5
H34B C34 H34C 109.5
C33 C35 H35A 109.5
C33 C35 H35B 109.5
H35A C35 H35B 109.5
C33 C35 H35C 109.5
H35A C35 H35C 109.5
H35B C35 H35C 109.5
C32 C36 C38 109.7(3)
C32 C36 C37 113.7(2)
C38 C36 C37 109.6(3)
C32 C36 H36 107.9
C38 C36 H36 107.9
C37 C36 H36 107.9
C36 C37 H37A 109.5
C36 C37 H37B 109.5
H37A C37 H37B 109.5
C36 C37 H37C 109.5
H37A C37 H37C 109.5
H37B C37 H37C 109.5
C36 C38 H38A 109.5
C36 C38 H38B 109.5
H38A C38 H38B 109.5
C36 C38 H38C 109.5
H38A C38 H38C 109.5
H38B C38 H38C 109.5
C1 N1 C15 120.3(2)
C1 N1 Al1 114.03(18)
C15 N1 Al1 125.68(17)
N3 N2 C2 115.0(2)
N3 N2 Al1 126.88(16)
C2 N2 Al1 116.80(16)
C8 N3 N2 117.1(2)
C8 N3 Al2 113.13(18)
N2 N3 Al2 128.16(16)
C27 N4 C9 116.4(2)
C27 N4 Al2 128.28(17)
C9 N4 Al2 115.07(16)

loop_
_geom_bond_atom_site_label_1
_geom_bond_atom_site_label_2
_geom_bond_distance
Al1 N2 1.860(2)
Al1 C6 1.952(3)
Al1 C7 1.956(3)
Al1 N1 1.971(2)
Al2 N4 1.847(2)
Al2 C13 1.966(3)
Al2 N3 1.971(2)
Al2 C14 1.972(3)
C1 N1 1.306(4)
C1 C3 1.493(4)
C1 C2 1.516(4)
C2 N2 1.454(3)
C2 C5 1.515(4)
C2 C4 1.549(5)
C3 H3A 0.9800
C3 H3B 0.9800
C3 H3C 0.9800
C4 H4A 0.9800
C4 H4B 0.9800
C4 H4C 0.9800
C5 H5A 0.9800
C5 H5B 0.9800
C5 H5C 0.9800
C6 H6A 0.9800
C6 H6B 0.9800
C6 H6C 0.9800
C7 H7A 0.9800
C7 H7B 0.9800
C7 H7C 0.9800
C8 N3 1.304(3)
C8 C10 1.485(4)
C8 C9 1.519(4)
C10 H9A 0.9800
C10 H9B 0.9800
C10 H9C 0.9800
C9 N4 1.459(4)
C9 C11 1.534(4)
C9 C12 1.563(4)
C12 H11A 0.9800
C12 H11B 0.9800
C12 H11C 0.9800
C11 H12A 0.9800
C11 H12B 0.9800
C11 H12C 0.9800
C14 H13A 0.9800
C14 H13B 0.9800
C14 H13C 0.9800
C13 H14A 0.9800
C13 H14B 0.9800
C13 H14C 0.9800
C15 C16 1.392(4)
C15 C20 1.403(4)
C15 N1 1.453(3)
C16 C17 1.397(4)
C16 C21 1.528(4)
C17 C18 1.384(4)
C17 H17 0.9500
C18 C19 1.363(4)
C18 H18 0.9500
C19 C20 1.396(4)
C19 H19 0.9500
C20 C24 1.507(4)
C21 C22 1.523(5)
C21 C23 1.540(5)
C21 H21 1.0000
C22 H22A 0.9800
C22 H22B 0.9800
C22 H22C 0.9800
C23 H23A 0.9800
C23 H23B 0.9800
C23 H23C 0.9800
C24 C26 1.521(5)
C24 C25 1.549(4)
C24 H24 1.0000
C25 H25A 0.9800
C25 H25B 0.9800
C25 H25C 0.9800
C26 H26A 0.9800
C26 H26B 0.9800
C26 H26C 0.9800
C27 C28 1.413(4)
C27 C32 1.418(4)
C27 N4 1.438(3)
C28 C29 1.402(4)
C28 C33 1.516(4)
C29 C30 1.375(5)
C29 H29 0.9500
C30 C31 1.369(5)
C30 H30 0.9500
C31 C32 1.403(4)
C31 H31 0.9500
C32 C36 1.510(4)
C33 C35 1.516(4)
C33 C34 1.537(4)
C33 H33 1.0000
C34 H34A 0.9800
C34 H34B 0.9800
C34 H34C 0.9800
C35 H35A 0.9800
C35 H35B 0.9800
C35 H35C 0.9800
C36 C38 1.530(4)
C36 C37 1.535(4)
C36 H36 1.0000
C37 H37A 0.9800
C37 H37B 0.9800
C37 H37C 0.9800
C38 H38A 0.9800
C38 H38B 0.9800
C38 H38C 0.9800
N2 N3 1.430(3)

loop_
_geom_torsion_atom_site_label_1
_geom_torsion_atom_site_label_2
_geom_torsion_atom_site_label_3
_geom_torsion_atom_site_label_4
_geom_torsion
N1 C1 C2 N2 -12.7(3)
C3 C1 C2 N2 164.7(3)
N1 C1 C2 C5 -134.1(3)
C3 C1 C2 C5 43.3(4)
N1 C1 C2 C4 107.1(3)
C3 C1 C2 C4 -75.5(4)
N3 C8 C9 N4 5.5(3)
C10 C8 C9 N4 -172.1(3)
N3 C8 C9 C11 130.1(3)
C10 C8 C9 C11 -47.4(3)
N3 C8 C9 C12 -115.7(3)
C10 C8 C9 C12 66.7(3)
C20 C15 C16 C17 -3.2(4)
N1 C15 C16 C17 178.1(2)
C20 C15 C16 C21 176.4(3)
N1 C15 C16 C21 -2.3(4)
C15 C16 C17 C18 0.7(4)
C21 C16 C17 C18 -178.9(3)
C16 C17 C18 C19 1.3(4)
C17 C18 C19 C20 -1.0(4)
C18 C19 C20 C15 -1.3(4)
C18 C19 C20 C24 -179.7(3)
C16 C15 C20 C19 3.5(4)
N1 C15 C20 C19 -177.8(2)
C16 C15 C20 C24 -178.2(3)
N1 C15 C20 C24 0.5(4)
C15 C16 C21 C22 113.3(3)
C17 C16 C21 C22 -67.2(4)
C15 C16 C21 C23 -123.6(3)
C17 C16 C21 C23 56.0(4)
C19 C20 C24 C26 -44.8(4)
C15 C20 C24 C26 136.9(3)
C19 C20 C24 C25 78.2(3)
C15 C20 C24 C25 -100.0(3)
C32 C27 C28 C29 -7.1(4)
N4 C27 C28 C29 175.1(3)
C32 C27 C28 C33 170.0(3)
N4 C27 C28 C33 -7.8(4)
C27 C28 C29 C30 2.7(5)
C33 C28 C29 C30 -174.6(3)
C28 C29 C30 C31 2.4(5)
C29 C30 C31 C32 -3.0(5)
C30 C31 C32 C27 -1.4(4)
C30 C31 C32 C36 174.9(3)
C28 C27 C32 C31 6.4(4)
N4 C27 C32 C31 -175.7(2)
C28 C27 C32 C36 -169.7(3)
N4 C27 C32 C36 8.1(4)
C29 C28 C33 C35 -56.3(4)
C27 C28 C33 C35 126.6(3)
C29 C28 C33 C34 66.3(3)
C27 C28 C33 C34 -110.9(3)
C31 C32 C36 C38 -66.7(3)
C27 C32 C36 C38 109.5(3)
C31 C32 C36 C37 56.5(4)
C27 C32 C36 C37 -127.4(3)
C3 C1 N1 C15 -0.5(4)
C2 C1 N1 C15 176.8(2)
C3 C1 N1 Al1 -179.3(2)
C2 C1 N1 Al1 -2.0(3)
C16 C15 N1 C1 -88.0(3)
C20 C15 N1 C1 93.3(3)
C16 C15 N1 Al1 90.7(3)
C20 C15 N1 Al1 -88.1(3)
C5 C2 N2 N3 -48.9(3)
C1 C2 N2 N3 -168.8(2)
C4 C2 N2 N3 76.5(3)
C5 C2 N2 Al1 143.1(2)
C1 C2 N2 Al1 23.2(3)
C4 C2 N2 Al1 -91.5(3)
C6 Al1 N2 N3 -77.8(2)
C7 Al1 N2 N3 61.0(2)
N1 Al1 N2 N3 173.1(2)
C6 Al1 N2 C2 88.6(2)
C7 Al1 N2 C2 -132.6(2)
N1 Al1 N2 C2 -20.5(2)
C10 C8 N3 N2 -10.4(4)
C9 C8 N3 N2 172.2(2)
C10 C8 N3 Al2 -176.9(2)
C9 C8 N3 Al2 5.7(3)
C2 N2 N3 C8 112.3(3)
Al1 N2 N3 C8 -81.1(3)
C2 N2 N3 Al2 -83.5(3)
Al1 N2 N3 Al2 83.1(2)
C28 C27 N4 C9 -90.4(3)
C32 C27 N4 C9 91.8(3)
C28 C27 N4 Al2 95.9(3)
C32 C27 N4 Al2 -81.9(3)
C8 C9 N4 C27 170.4(2)
C11 C9 N4 C27 49.1(3)
C12 C9 N4 C27 -74.1(3)
C8 C9 N4 Al2 -15.0(3)
C11 C9 N4 Al2 -136.3(2)
C12 C9 N4 Al2 100.5(2)
C13 Al2 N4 C27 -50.3(3)
N3 Al2 N4 C27 -171.3(2)
C14 Al2 N4 C27 86.5(3)
C13 Al2 N4 C9 135.8(2)
N3 Al2 N4 C9 14.82(18)
C14 Al2 N4 C9 -87.4(2)
